data_4301658
loop_
_publ_author_name
'Allen T. Ekubo'
'Mark R. J. Elsegood'
'Andrew J. Lake'
'Martin B. Smith'

_publ_section_title
;
Intramolecular Hydrogen-Bonded Tertiary Phosphines as
1,3,5-Triaza-7-phosphaadamantane (PTA) Analogues
;
_journal_name_full 'Inorganic Chemistry'
_journal_page_first 2633
_journal_page_last 2638
_journal_paper_doi 10.1021/ic801709z
_journal_volume 48
_journal_year 2009
_chemical_formula_moiety 'C25 H28 F3 N3 P 1+, Cl 1-'
_chemical_formula_sum 'C25 H28 Cl F3 N3 P'
_chemical_formula_weight 493.92
_chemical_name_systematic
;
 ?
;
_space_group_IT_number 40
_symmetry_cell_setting orthorhombic
_symmetry_space_group_name_Hall 'A 2 -2a'
_symmetry_space_group_name_H-M 'A m a 2'
_atom_sites_solution_hydrogens geom
_atom_sites_solution_primary direct
_atom_sites_solution_secondary difmap
_audit_creation_method SHELXL-97
_cell_angle_alpha 90.00
_cell_angle_beta 90.00
_cell_angle_gamma 90.00
_cell_formula_units_Z 4
_cell_length_a 13.7194(15)
_cell_length_b 18.513(2)
_cell_length_c 9.5476(10)
_cell_measurement_reflns_used 8376
_cell_measurement_temperature 150(2)
_cell_measurement_theta_max 28.92
_cell_measurement_theta_min 2.20
_cell_volume 2425.0(5)
_computing_cell_refinement 'Bruker SAINT'
_computing_data_collection 'Bruker SMART'
_computing_data_reduction 'Bruker SAINT'
_computing_molecular_graphics 'Bruker SHELXTL'
_computing_publication_material 'Bruker SHELXTL and local programs'
_computing_structure_refinement 'Bruker SHELXTL'
_computing_structure_solution 'Bruker SHELXTL'
_diffrn_ambient_temperature 150(2)
_diffrn_measured_fraction_theta_full 1.000
_diffrn_measured_fraction_theta_max 0.928
_diffrn_measurement_device_type 'Bruker SMART 1000 CCD diffractometer'
_diffrn_measurement_method '\w rotation with narrow frames'
_diffrn_radiation_monochromator graphite
_diffrn_radiation_source 'sealed tube'
_diffrn_radiation_type MoK\a
_diffrn_radiation_wavelength 0.71073
_diffrn_reflns_av_R_equivalents 0.0216
_diffrn_reflns_av_sigmaI/netI 0.0207
_diffrn_reflns_limit_h_max 17
_diffrn_reflns_limit_h_min -17
_diffrn_reflns_limit_k_max 24
_diffrn_reflns_limit_k_min -23
_diffrn_reflns_limit_l_max 12
_diffrn_reflns_limit_l_min -12
_diffrn_reflns_number 10554
_diffrn_reflns_theta_full 26.00
_diffrn_reflns_theta_max 28.97
_diffrn_reflns_theta_min 2.20
_diffrn_standards_decay_% 0
_diffrn_standards_number 0
_exptl_absorpt_coefficient_mu 0.265
_exptl_absorpt_correction_T_max 0.942
_exptl_absorpt_correction_T_min 0.901
_exptl_absorpt_correction_type multi-scan
_exptl_absorpt_process_details 'SADABS v2.10 (Sheldrick, 2003)'
_exptl_crystal_colour colourless
_exptl_crystal_density_diffrn 1.353
_exptl_crystal_density_method 'not measured'
_exptl_crystal_description block
_exptl_crystal_F_000 1032
_exptl_crystal_size_max 0.40
_exptl_crystal_size_mid 0.34
_exptl_crystal_size_min 0.23
_refine_diff_density_max 0.388
_refine_diff_density_min -0.621
_refine_diff_density_rms 0.081
_refine_ls_abs_structure_details 'Flack H D (1983), Acta Cryst. A39, 876-881'
_refine_ls_abs_structure_Flack 0.08(14)
_refine_ls_extinction_method none
_refine_ls_goodness_of_fit_ref 1.257
_refine_ls_hydrogen_treatment constr
_refine_ls_matrix_type full
_refine_ls_number_parameters 162
_refine_ls_number_reflns 2932
_refine_ls_number_restraints 1
_refine_ls_restrained_S_all 1.257
_refine_ls_R_factor_all 0.0551
_refine_ls_R_factor_gt 0.0546
_refine_ls_shift/su_max 0.000
_refine_ls_shift/su_mean 0.000
_refine_ls_structure_factor_coef Fsqd
_refine_ls_weighting_details 'calc w=1/[\s^2^(Fo^2^)+(0.0000P)^2^+10.4569P] where P=(Fo^2^+2Fc^2^)/3'
_refine_ls_weighting_scheme calc
_refine_ls_wR_factor_gt 0.1278
_refine_ls_wR_factor_ref 0.1281
_reflns_number_gt 2902
_reflns_number_total 2932
_reflns_threshold_expression I>2\s(I)
_cod_data_source_file ic801709z_si_002_1.cif
_cod_data_source_block 1b
_cod_database_code 4301658

loop_
_symmetry_equiv_pos_as_xyz
'x, y, z'
'-x, -y, z'
'x+1/2, -y, z'
'-x+1/2, y, z'
'x, y+1/2, z+1/2'
'-x, -y+1/2, z+1/2'
'x+1/2, -y+1/2, z+1/2'
'-x+1/2, y+1/2, z+1/2'

loop_
_atom_site_label
_atom_site_type_symbol
_atom_site_fract_x
_atom_site_fract_y
_atom_site_fract_z
_atom_site_U_iso_or_equiv
_atom_site_adp_type
_atom_site_occupancy
_atom_site_symmetry_multiplicity
_atom_site_calc_flag
_atom_site_refinement_flags
_atom_site_disorder_assembly
_atom_site_disorder_group
P1 P 0.7500 -0.04821(6) 0.65910(13) 0.0211(2) Uani 1 2 d S . .
C1 C 0.7500 -0.0511(2) 0.4664(5) 0.0219(10) Uani 1 2 d S . .
H1C H 0.8081 -0.0785 0.4355 0.026 Uiso 0.50 1 calc PR . .
H1D H 0.6919 -0.0785 0.4355 0.026 Uiso 0.50 1 calc PR . .
N1 N 0.7500 0.0208(2) 0.3925(5) 0.0382(13) Uani 1 2 d S . .
H1A H 0.6958 0.0465 0.4197 0.046 Uiso 0.50 1 calc PR . .
H1B H 0.8042 0.0465 0.4197 0.046 Uiso 0.50 1 calc PR . .
C2 C 0.7500 0.0138(3) 0.2384(5) 0.0252(11) Uani 1 2 d S . .
H2A H 0.6916 -0.0135 0.2084 0.030 Uiso 0.50 1 calc PR . .
H2B H 0.8084 -0.0135 0.2084 0.030 Uiso 0.50 1 calc PR . .
C3 C 0.7500 0.0872(2) 0.1686(5) 0.0210(9) Uani 1 2 d S . .
C4 C 0.8367(3) 0.12167(19) 0.1368(4) 0.0265(7) Uani 1 1 d . . .
H4 H 0.8966 0.0983 0.1574 0.032 Uiso 1 1 calc R . .
C5 C 0.8380(3) 0.1897(2) 0.0753(4) 0.0295(8) Uani 1 1 d . . .
H5 H 0.8976 0.2136 0.0544 0.035 Uiso 1 1 calc R . .
C6 C 0.7500 0.2208(3) 0.0462(5) 0.0277(11) Uani 1 2 d S . .
F1 F 0.7500 0.28774(17) -0.0154(4) 0.0410(9) Uani 1 2 d S . .
C7 C 0.8527(2) 0.01388(16) 0.6932(4) 0.0226(7) Uani 1 1 d . . .
H7A H 0.8638 0.0166 0.7955 0.027 Uiso 1 1 calc R . .
H7B H 0.9124 -0.0063 0.6500 0.027 Uiso 1 1 calc R . .
N2 N 0.8371(2) 0.08776(14) 0.6389(3) 0.0227(6) Uani 1 1 d . . .
C8 C 0.7500 0.1189(2) 0.7041(5) 0.0193(9) Uani 1 2 d S . .
H8A H 0.7500 0.1084 0.8058 0.023 Uiso 1 2 calc SR . .
H8B H 0.7500 0.1720 0.6916 0.023 Uiso 1 2 calc SR . .
C9 C 0.9242(2) 0.13211(18) 0.6678(5) 0.0330(9) Uani 1 1 d . . .
H9A H 0.9816 0.1098 0.6221 0.040 Uiso 1 1 calc R . .
H9B H 0.9364 0.1331 0.7700 0.040 Uiso 1 1 calc R . .
C10 C 0.9122(2) 0.20820(18) 0.6151(4) 0.0256(8) Uani 1 1 d . . .
C11 C 0.9183(2) 0.2662(2) 0.7075(4) 0.0263(7) Uani 1 1 d . . .
H11 H 0.9300 0.2571 0.8040 0.032 Uiso 1 1 calc R . .
C12 C 0.9077(3) 0.33742(18) 0.6615(4) 0.0282(7) Uani 1 1 d . . .
H12 H 0.9131 0.3770 0.7244 0.034 Uiso 1 1 calc R . .
C13 C 0.8891(3) 0.3477(2) 0.5228(4) 0.0333(9) Uani 1 1 d . . .
F2 F 0.8781(2) 0.41719(12) 0.4756(3) 0.0495(7) Uani 1 1 d . . .
C14 C 0.8815(3) 0.2929(3) 0.4271(4) 0.0388(10) Uani 1 1 d . . .
H14 H 0.8687 0.3026 0.3311 0.047 Uiso 1 1 calc R . .
C15 C 0.8933(3) 0.2225(2) 0.4756(4) 0.0314(8) Uani 1 1 d . . .
H15 H 0.8883 0.1834 0.4114 0.038 Uiso 1 1 calc R . .
Cl1 Cl 1.0000 0.5000 0.87079(15) 0.0381(3) Uani 1 2 d S . .

loop_
_atom_site_aniso_label
_atom_site_aniso_U_11
_atom_site_aniso_U_22
_atom_site_aniso_U_33
_atom_site_aniso_U_23
_atom_site_aniso_U_13
_atom_site_aniso_U_12
P1 0.0280(6) 0.0137(5) 0.0216(6) 0.0053(5) 0.000 0.000
C1 0.029(2) 0.014(2) 0.023(2) 0.0034(19) 0.000 0.000
N1 0.075(4) 0.013(2) 0.026(2) 0.0044(17) 0.000 0.000
C2 0.031(3) 0.025(3) 0.020(2) 0.0015(19) 0.000 0.000
C3 0.026(2) 0.022(2) 0.015(2) -0.0029(19) 0.000 0.000
C4 0.0280(17) 0.0267(16) 0.0249(18) 0.0031(14) -0.0023(15) -0.0006(14)
C5 0.034(2) 0.0267(17) 0.0282(18) 0.0045(15) -0.0031(17) -0.0123(16)
C6 0.044(3) 0.016(2) 0.023(3) 0.0011(19) 0.000 0.000
F1 0.060(2) 0.0218(16) 0.041(2) 0.0106(15) 0.000 0.000
C7 0.0212(16) 0.0138(14) 0.0327(18) 0.0030(12) -0.0040(14) 0.0016(12)
N2 0.0184(12) 0.0154(12) 0.0344(16) 0.0031(12) -0.0018(12) 0.0009(10)
C8 0.025(2) 0.0116(19) 0.021(2) 0.0006(16) 0.000 0.000
C9 0.0183(15) 0.0231(16) 0.057(3) 0.0049(19) 0.0003(19) -0.0027(13)
C10 0.0158(15) 0.0209(16) 0.040(2) 0.0011(14) 0.0055(14) -0.0026(13)
C11 0.0201(16) 0.0282(18) 0.0307(18) 0.0026(14) 0.0011(15) 0.0008(14)
C12 0.0260(17) 0.0248(16) 0.0338(19) -0.0013(17) 0.0047(17) -0.0002(13)
C13 0.034(2) 0.0256(19) 0.040(2) 0.0090(16) 0.0040(18) 0.0022(17)
F2 0.0701(19) 0.0268(12) 0.0516(16) 0.0143(12) -0.0111(16) -0.0037(13)
C14 0.045(2) 0.047(2) 0.0242(18) 0.0054(17) -0.0019(19) -0.017(2)
C15 0.033(2) 0.0268(18) 0.035(2) -0.0094(16) 0.0059(17) -0.0077(16)
Cl1 0.0288(6) 0.0544(9) 0.0310(6) 0.000 0.000 -0.0150(6)

loop_
_atom_type_symbol
_atom_type_description
_atom_type_scat_dispersion_real
_atom_type_scat_dispersion_imag
_atom_type_scat_source
C C 0.0033 0.0016 'International Tables Vol C Tables 4.2.6.8 and 6.1.1.4'
H H 0.0000 0.0000 'International Tables Vol C Tables 4.2.6.8 and 6.1.1.4'
N N 0.0061 0.0033 'International Tables Vol C Tables 4.2.6.8 and 6.1.1.4'
F F 0.0171 0.0103 'International Tables Vol C Tables 4.2.6.8 and 6.1.1.4'
P P 0.1023 0.0942 'International Tables Vol C Tables 4.2.6.8 and 6.1.1.4'
Cl Cl 0.1484 0.1585 'International Tables Vol C Tables 4.2.6.8 and 6.1.1.4'

loop_
_geom_angle_atom_site_label_1
_geom_angle_atom_site_label_2
_geom_angle_atom_site_label_3
_geom_angle
_geom_angle_site_symmetry_1
_geom_angle_site_symmetry_3
_geom_angle_publ_flag
C1 P1 C7 101.21(15) . . ?
C1 P1 C7 101.21(15) . 4_655 ?
C7 P1 C7 99.4(2) . 4_655 ?
N1 C1 P1 116.2(3) . . ?
C2 N1 C1 112.9(4) . . ?
N1 C2 C3 111.2(4) . . ?
C4 C3 C4 118.5(4) . 4_655 ?
C4 C3 C2 120.7(2) . . ?
C4 C3 C2 120.7(2) 4_655 . ?
C3 C4 C5 121.5(4) . . ?
C6 C5 C4 117.1(4) . . ?
C5 C6 C5 124.2(5) 4_655 . ?
C5 C6 F1 117.9(2) 4_655 . ?
C5 C6 F1 117.9(2) . . ?
N2 C7 P1 113.8(2) . . ?
C8 N2 C9 111.2(3) . . ?
C8 N2 C7 109.4(3) . . ?
C9 N2 C7 109.4(3) . . ?
N2 C8 N2 109.2(4) 4_655 . ?
N2 C9 C10 111.6(3) . . ?
C15 C10 C11 118.3(3) . . ?
C15 C10 C9 121.4(4) . . ?
C11 C10 C9 120.2(4) . . ?
C10 C11 C12 121.5(4) . . ?
C13 C12 C11 117.1(4) . . ?
C12 C13 C14 124.1(4) . . ?
C12 C13 F2 118.1(4) . . ?
C14 C13 F2 117.9(4) . . ?
C13 C14 C15 117.6(4) . . ?
C10 C15 C14 121.4(4) . . ?

loop_
_geom_bond_atom_site_label_1
_geom_bond_atom_site_label_2
_geom_bond_distance
_geom_bond_site_symmetry_2
_geom_bond_publ_flag
P1 C1 1.841(5) . ?
P1 C7 1.847(3) . ?
P1 C7 1.847(3) 4_655 ?
C1 N1 1.506(6) . ?
N1 C2 1.477(6) . ?
C2 C3 1.512(7) . ?
C3 C4 1.384(4) . ?
C3 C4 1.384(4) 4_655 ?
C4 C5 1.390(5) . ?
C5 C6 1.366(5) . ?
C6 C5 1.366(5) 4_655 ?
C6 F1 1.372(6) . ?
C7 N2 1.478(4) . ?
N2 C8 1.466(4) . ?
N2 C9 1.476(4) . ?
C8 N2 1.466(4) 4_655 ?
C9 C10 1.505(5) . ?
C10 C15 1.383(6) . ?
C10 C11 1.392(5) . ?
C11 C12 1.398(5) . ?
C12 C13 1.362(6) . ?
C13 C14 1.368(6) . ?
C13 F2 1.372(4) . ?
C14 C15 1.394(6) . ?

loop_
_geom_hbond_atom_site_label_D
_geom_hbond_atom_site_label_H
_geom_hbond_atom_site_label_A
_geom_hbond_distance_DH
_geom_hbond_distance_HA
_geom_hbond_distance_DA
_geom_hbond_angle_DHA
_geom_hbond_site_symmetry_A
N1 H1B N2 0.92 2.27 2.915(5) 126.4 .

loop_
_geom_torsion_atom_site_label_1
_geom_torsion_atom_site_label_2
_geom_torsion_atom_site_label_3
_geom_torsion_atom_site_label_4
_geom_torsion
_geom_torsion_site_symmetry_1
_geom_torsion_site_symmetry_2
_geom_torsion_site_symmetry_3
_geom_torsion_site_symmetry_4
_geom_torsion_publ_flag
C7 P1 C1 N1 -51.04(11) . . . . ?
C7 P1 C1 N1 51.04(11) 4_655 . . . ?
P1 C1 N1 C2 180.0 . . . . ?
C1 N1 C2 C3 180.0 . . . . ?
N1 C2 C3 C4 89.6(4) . . . . ?
N1 C2 C3 C4 -89.6(4) . . . 4_655 ?
C4 C3 C4 C5 0.5(7) 4_655 . . . ?
C2 C3 C4 C5 -178.6(4) . . . . ?
C3 C4 C5 C6 -0.7(6) . . . . ?
C4 C5 C6 C5 0.9(8) . . . 4_655 ?
C4 C5 C6 F1 -179.5(4) . . . . ?
C1 P1 C7 N2 63.4(3) . . . . ?
C7 P1 C7 N2 -40.1(3) 4_655 . . . ?
P1 C7 N2 C8 59.7(3) . . . . ?
P1 C7 N2 C9 -178.3(3) . . . . ?
C9 N2 C8 N2 162.5(3) . . . 4_655 ?
C7 N2 C8 N2 -76.6(4) . . . 4_655 ?
C8 N2 C9 C10 -58.7(5) . . . . ?
C7 N2 C9 C10 -179.7(3) . . . . ?
N2 C9 C10 C15 -58.2(5) . . . . ?
N2 C9 C10 C11 120.8(4) . . . . ?
C15 C10 C11 C12 -1.2(5) . . . . ?
C9 C10 C11 C12 179.8(3) . . . . ?
C10 C11 C12 C13 1.2(5) . . . . ?
C11 C12 C13 C14 -0.7(6) . . . . ?
C11 C12 C13 F2 179.8(4) . . . . ?
C12 C13 C14 C15 0.2(7) . . . . ?
F2 C13 C14 C15 179.7(4) . . . . ?
C11 C10 C15 C14 0.6(6) . . . . ?
C9 C10 C15 C14 179.6(4) . . . . ?
C13 C14 C15 C10 -0.1(6) . . . . ?
